data_1545319
loop_
_publ_author_name
'Elbaz, Giselle A.'
'Straus, Daniel B.'
'Semonin, Octavi E.'
'Hull, Trevor D.'
'Paley, Daniel W.'
'Kim, Philip'
'Owen, Jonathan S.'
'Kagan, Cherie R.'
'Roy, Xavier'

_publ_section_title
;
 Unbalanced Hole and Electron Diffusion in Lead Bromide Perovskites.
;
_journal_issue 3
_journal_name_full 'Nano letters'
_journal_page_first 1727
_journal_page_last 1732
_journal_paper_doi 10.1021/acs.nanolett.6b05022
_journal_volume 17
_journal_year 2017
_chemical_formula_moiety 'Br3 Pb, C2 H5 N'
_chemical_formula_sum 'C H5 Br3 N2 Pb'
_chemical_formula_weight 491.99
_space_group_crystal_system cubic
_space_group_IT_number 221
_space_group_name_Hall '-P 4 2 3'
_space_group_name_H-M_alt 'P m -3 m'
_symmetry_space_group_name_Hall '-P 4 2 3'
_symmetry_space_group_name_H-M 'P m -3 m'
_atom_sites_solution_hydrogens geom
_audit_creation_date 2016-11-16
_audit_creation_method
;
Olex2 1.2
(compiled 2016.11.07 svn.r3353 for OlexSys, GUI svn.r5261)
;
_cell_angle_alpha 90
_cell_angle_beta 90
_cell_angle_gamma 90
_cell_formula_units_Z 1
_cell_length_a 5.96976(19)
_cell_length_b 5.96976(19)
_cell_length_c 5.96976(19)
_cell_measurement_reflns_used 941
_cell_measurement_temperature 300.3(4)
_cell_measurement_theta_max 25.5790
_cell_measurement_theta_min 4.7900
_cell_volume 212.751(12)
_computing_cell_refinement 'CrysAlisPro 1.171.38.41 (Rigaku OD, 2015)'
_computing_data_collection 'CrysAlisPro 1.171.38.41 (Rigaku OD, 2015)'
_computing_data_reduction 'CrysAlisPro 1.171.38.41 (Rigaku OD, 2015)'
_computing_molecular_graphics 'Olex2 (Dolomanov et al., 2009)'
_computing_publication_material 'Olex2 (Dolomanov et al., 2009)'
_computing_structure_refinement 'SHELXL-2014/7 (Sheldrick, 2014)'
_diffrn_ambient_environment air
_diffrn_ambient_temperature 300
_diffrn_detector 'CCD plate'
_diffrn_detector_area_resol_mean 8.0549
_diffrn_detector_type EosS2
_diffrn_measured_fraction_theta_full 1.000
_diffrn_measured_fraction_theta_max 0.967
_diffrn_measurement_details
;
List of Runs (angles in degrees, time in seconds):

  # Type    Start    End  Width  t~exp~   \w     \q     \k     \f   Frames
--------------------------------------------------------------------------
  1  \w      5.00  30.00   1.00    3.00    --   17.19  57.00  90.00   25
  2  \w     63.00  89.00   1.00    3.00    --   17.19 178.00   0.00   26
  3  \w    -10.00  84.00   1.00    3.00    --   17.19  77.00-150.00   94
  4  \w      5.00  56.00   1.00    3.00    --   17.19 -99.00   0.00   51
  5  \w    -43.00  42.00   1.00    3.00    --   17.19 -19.00 -90.00   85
  6  \w    -49.00  44.00   1.00    3.00    --   17.19 -77.00  90.00   93
;
_diffrn_measurement_device 'four-circle diffractometer'
_diffrn_measurement_device_type 'SuperNova, Dual, Cu at zero, EosS2'
_diffrn_measurement_method '\w scans'
_diffrn_orient_matrix_type 'CrysAlisPro convention (1999,Acta A55,543-557)'
_diffrn_orient_matrix_UB_11 -0.1165584000
_diffrn_orient_matrix_UB_12 0.0084147000
_diffrn_orient_matrix_UB_13 0.0215552000
_diffrn_orient_matrix_UB_21 -0.0232651000
_diffrn_orient_matrix_UB_22 -0.0381252000
_diffrn_orient_matrix_UB_23 -0.1101123000
_diffrn_orient_matrix_UB_31 -0.0012562000
_diffrn_orient_matrix_UB_32 -0.1122434000
_diffrn_orient_matrix_UB_33 0.0387992000
_diffrn_radiation_monochromator mirror
_diffrn_radiation_probe x-ray
_diffrn_radiation_type MoK\a
_diffrn_radiation_wavelength 0.71073
_diffrn_reflns_av_R_equivalents 0.0901
_diffrn_reflns_av_unetI/netI 0.0247
_diffrn_reflns_Laue_measured_fraction_full 1.000
_diffrn_reflns_Laue_measured_fraction_max 0.967
_diffrn_reflns_limit_h_max 7
_diffrn_reflns_limit_h_min -8
_diffrn_reflns_limit_k_max 7
_diffrn_reflns_limit_k_min -7
_diffrn_reflns_limit_l_max 7
_diffrn_reflns_limit_l_min -8
_diffrn_reflns_number 1800
_diffrn_reflns_point_group_measured_fraction_full 1.000
_diffrn_reflns_point_group_measured_fraction_max 0.967
_diffrn_reflns_theta_full 26.000
_diffrn_reflns_theta_max 29.635
_diffrn_reflns_theta_min 3.413
_diffrn_source_type 'SuperNova (Mo) X-ray Source'
_exptl_absorpt_coefficient_mu 33.821
_exptl_absorpt_correction_T_max 0.125
_exptl_absorpt_correction_T_min 0.050
_exptl_absorpt_correction_type gaussian
_exptl_absorpt_process_details
;
CrysAlisPro 1.171.38.41 (Rigaku Oxford Diffraction, 2015)
Numerical absorption correction based on gaussian integration over
            a multifaceted crystal model
Spherical absorption correction
 using equivalent radius and absorption coefficient.
Empirical absorption correction using spherical harmonics,
 implemented in SCALE3 ABSPACK scaling algorithm.
;
_exptl_crystal_colour orange
_exptl_crystal_colour_primary orange
_exptl_crystal_density_diffrn 3.840
_exptl_crystal_description block
_exptl_crystal_F_000 212
_exptl_crystal_size_max 0.188
_exptl_crystal_size_mid 0.136
_exptl_crystal_size_min 0.116
_refine_diff_density_max 0.918
_refine_diff_density_min -0.850
_refine_diff_density_rms 0.149
_refine_ls_extinction_coef 0.0148(16)
_refine_ls_extinction_expression Fc^*^=kFc[1+0.001xFc^2^\l^3^/sin(2\q)]^-1/4^
_refine_ls_extinction_method 'SHELXL-2014/7 (Sheldrick 2014'
_refine_ls_goodness_of_fit_ref 1.265
_refine_ls_hydrogen_treatment constr
_refine_ls_matrix_type full
_refine_ls_number_parameters 12
_refine_ls_number_reflns 87
_refine_ls_number_restraints 0
_refine_ls_restrained_S_all 1.265
_refine_ls_R_factor_all 0.0266
_refine_ls_R_factor_gt 0.0213
_refine_ls_shift/su_max 0.000
_refine_ls_shift/su_mean 0.000
_refine_ls_structure_factor_coef Fsqd
_refine_ls_weighting_details 'w=1/[\s^2^(Fo^2^)+(0.0185P)^2^+0.4016P] where P=(Fo^2^+2Fc^2^)/3'
_refine_ls_weighting_scheme calc
_refine_ls_wR_factor_gt 0.0461
_refine_ls_wR_factor_ref 0.0537
_reflns_Friedel_coverage 0.000
_reflns_number_gt 84
_reflns_number_total 87
_reflns_threshold_expression 'I > 2\s(I)'
_cod_data_source_file nl6b05022_si_002.cif
_cod_data_source_block 300-bcorr2
_cod_depositor_comments 'Adding full bibliography for 1545319--1545320.cif.'
_cod_original_cell_volume 212.75(2)
_cod_database_code 1545319
_chemical_oxdiff_formula 'Pb Br3 C N2 H5'
_shelx_space_group_comment
;
The symmetry employed for this shelxl refinement is uniquely defined
by the following loop, which should always be used as a source of
symmetry information in preference to the above space-group names.
They are only intended as comments.
;
_reflns_odcompleteness_completeness 100.00
_reflns_odcompleteness_iscentric 1
_reflns_odcompleteness_theta 26.32
_olex2_refinement_description
;
1. Fixed Uiso
 At 1.2 times of:
  All C(H) groups, All N(H,H) groups
2. Others
 Uiso(C1)=Uiso(N2)=Uiso(N3)=FVAR(1)
 Fixed Sof: C1(0.02083) H1(0.02083) N2(0.02083) H2A(0.02083) H2B(0.02083)
 N3(0.02083) H3A(0.02083) H3B(0.02083)
3.a Free rotating group:
 C1(N2,N3)
3.b Aromatic/amide H refined with riding coordinates:
 C1(H1)
3.c X=CH2 refined with riding coordinates:
 N2(H2A,H2B), N3(H3A,H3B)
;
_shelx_shelxl_version_number 2014/7
_olex2_submission_special_instructions 'No special instructions were received'
_oxdiff_exptl_absorpt_empirical_details
;
Empirical correction (ABSPACK) includes:
- Absorption correction using spherical harmonics
- Frame scaling
;
_oxdiff_exptl_absorpt_empirical_full_max 1.636
_oxdiff_exptl_absorpt_empirical_full_min 0.628
_oxdiff_exptl_absorpt_spherical_max 0.083
_oxdiff_exptl_absorpt_spherical_min 0.056

loop_
_space_group_symop_operation_xyz
'x, y, z'
'-x, -y, z'
'-x, y, -z'
'x, -y, -z'
'z, x, y'
'z, -x, -y'
'-z, -x, y'
'-z, x, -y'
'y, z, x'
'-y, z, -x'
'y, -z, -x'
'-y, -z, x'
'y, x, -z'
'-y, -x, -z'
'y, -x, z'
'-y, x, z'
'x, z, -y'
'-x, z, y'
'-x, -z, -y'
'x, -z, y'
'z, y, -x'
'z, -y, x'
'-z, y, x'
'-z, -y, -x'
'-x, -y, -z'
'x, y, -z'
'x, -y, z'
'-x, y, z'
'-z, -x, -y'
'-z, x, y'
'z, x, -y'
'z, -x, y'
'-y, -z, -x'
'y, -z, x'
'-y, z, x'
'y, z, -x'
'-y, -x, z'
'y, x, z'
'-y, x, -z'
'y, -x, -z'
'-x, -z, y'
'x, -z, -y'
'x, z, y'
'-x, z, -y'
'-z, -y, x'
'-z, y, -x'
'z, -y, -x'
'z, y, x'

loop_
_atom_site_label
_atom_site_type_symbol
_atom_site_fract_x
_atom_site_fract_y
_atom_site_fract_z
_atom_site_U_iso_or_equiv
_atom_site_adp_type
_atom_site_occupancy
_atom_site_site_symmetry_order
_atom_site_calc_flag
_atom_site_refinement_flags_posn
_atom_site_refinement_flags_adp
_atom_site_refinement_flags_occupancy
_atom_site_disorder_assembly
_atom_site_disorder_group
Pb1 Pb 0.5000 0.5000 0.5000 0.04113(17) Uani 1 48 d S T P . .
Br2 Br 0.5000 0.0000 0.5000 0.0857(5) Uani 1 16 d S T P . .
C1 C -0.079(4) -0.014(7) -0.022(5) 0.024(12) Uiso 0.0208 1 d . . . A -1
H1 H -0.2069 -0.1026 -0.0096 0.029 Uiso 0.0208 1 calc R . . A -1
N2 N -0.038(9) 0.122(12) 0.141(9) 0.024(12) Uiso 0.0208 1 d G . . A -1
H2A H 0.0782 0.2069 0.1362 0.029 Uiso 0.0208 1 calc R . . A -1
H2B H -0.1267 0.1276 0.2544 0.029 Uiso 0.0208 1 calc RS T P A -1
N3 N 0.040(7) -0.038(11) -0.201(6) 0.024(12) Uiso 0.0208 1 d G . . A -1
H3A H 0.1596 0.0408 -0.2186 0.029 Uiso 0.0208 1 calc R . . A -1
H3B H 0.0008 -0.1327 -0.3016 0.029 Uiso 0.0208 1 calc RS T P A -1

loop_
_atom_site_aniso_label
_atom_site_aniso_U_11
_atom_site_aniso_U_22
_atom_site_aniso_U_33
_atom_site_aniso_U_23
_atom_site_aniso_U_13
_atom_site_aniso_U_12
Pb1 0.04113(17) 0.04113(17) 0.04113(17) 0.000 0.000 0.000
Br2 0.1093(8) 0.0384(7) 0.1093(8) 0.000 0.000 0.000

loop_
_atom_type_symbol
_atom_type_description
_atom_type_scat_dispersion_real
_atom_type_scat_dispersion_imag
_atom_type_scat_source
C C 0.0033 0.0016 'International Tables Vol C Tables 4.2.6.8 and 6.1.1.4'
H H 0.0000 0.0000 'International Tables Vol C Tables 4.2.6.8 and 6.1.1.4'
N N 0.0061 0.0033 'International Tables Vol C Tables 4.2.6.8 and 6.1.1.4'
Br Br -0.2901 2.4595 'International Tables Vol C Tables 4.2.6.8 and 6.1.1.4'
Pb Pb -3.3944 10.1111 'International Tables Vol C Tables 4.2.6.8 and 6.1.1.4'

loop_
_exptl_crystal_face_index_h
_exptl_crystal_face_index_k
_exptl_crystal_face_index_l
_exptl_crystal_face_perp_dist
-6 -4 4 0.0418
1 -7 -4 0.0377
-3 3 7 0.0686
3 -2 -7 0.0589
-8 1 2 0.0399
6 6 0 0.0767
0 -8 3 0.0399
5 -5 4 0.0324
5 -7 0 0.0458
5 6 -4 0.0825
-6 4 -4 0.0754
-1 8 -3 0.0961
8 -1 -3 0.0760

loop_
_geom_angle_atom_site_label_1
_geom_angle_atom_site_label_2
_geom_angle_atom_site_label_3
_geom_angle
_geom_angle_site_symmetry_1
_geom_angle_site_symmetry_3
Br2 Pb1 Br2 90.0 9_655 .
Br2 Pb1 Br2 90.0 . 5
Br2 Pb1 Br2 90.0 . 5_556
Br2 Pb1 Br2 180.0 5 5_556
Br2 Pb1 Br2 90.0 1_565 5
Br2 Pb1 Br2 90.0 9_655 5_556
Br2 Pb1 Br2 90.0 9_655 1_565
Br2 Pb1 Br2 90.0 1_565 5_556
Br2 Pb1 Br2 180.0 9_655 9
Br2 Pb1 Br2 90.0 . 9
Br2 Pb1 Br2 180.0 . 1_565
Br2 Pb1 Br2 90.0 5 9
Br2 Pb1 Br2 90.0 5_556 9
Br2 Pb1 Br2 90.0 9_655 5
Br2 Pb1 Br2 90.0 1_565 9
Pb1 Br2 Pb1 180.0 1_545 .
N2 C1 H1 117.1 . .
N2 C1 N3 125.9 . .
N3 C1 H1 117.1 . .
C1 N2 H2A 120.0 . .
C1 N2 H2B 120.0 . .
H2A N2 H2B 120.0 . .
C1 N3 H3A 120.0 . .
C1 N3 H3B 120.0 . .
H3A N3 H3B 120.0 . .

loop_
_geom_bond_atom_site_label_1
_geom_bond_atom_site_label_2
_geom_bond_distance
_geom_bond_site_symmetry_2
Pb1 Br2 2.98488(10) 9_655
Pb1 Br2 2.98488(10) 1_565
Pb1 Br2 2.98488(10) 5_556
Pb1 Br2 2.98488(10) 9
Pb1 Br2 2.98488(10) 5
Pb1 Br2 2.98488(10) .
Br2 Pb1 2.98488(10) 1_545
C1 H1 0.9300 .
C1 N2 1.2904 .
C1 N3 1.2922 .
N2 H2A 0.8600 .
N2 H2B 0.8600 .
N3 H3A 0.8600 .
N3 H3B 0.8600 .

loop_
_exptl_oxdiff_crystal_face_indexfrac_h
_exptl_oxdiff_crystal_face_indexfrac_k
_exptl_oxdiff_crystal_face_indexfrac_l
_exptl_oxdiff_crystal_face_x
_exptl_oxdiff_crystal_face_y
_exptl_oxdiff_crystal_face_z
-6.1464 -4.3706 3.7173 0.7598 -0.0997 0.6425
0.5090 -7.4530 -4.0418 -0.2092 0.7174 0.6791
-2.5623 3.4442 7.4687 0.4886 -0.8941 -0.0936
2.5670 -2.4462 -7.4597 -0.4806 0.8550 -0.0181
-7.9598 1.2719 2.4237 0.9907 -0.1302 -0.0387
5.7395 6.1149 0.4645 -0.6075 -0.4178 -0.6755
0.3865 -7.9945 2.6177 -0.0559 0.0076 0.9984
4.9964 -5.3673 4.1611 -0.5378 -0.3698 0.7576
5.2996 -6.5442 0.3509 -0.6652 0.0876 0.7415
4.9496 5.6782 -3.7379 -0.6097 0.0799 -0.7886
-5.8437 4.3875 -4.2026 0.6275 0.4314 -0.6482
-0.5890 8.0050 -2.5486 0.0811 -0.0109 -0.9966
8.0207 -1.0181 -2.9743 -1.0076 0.1797 -0.0112
